data_7123959
loop_
_publ_author_name
'Jaiswal, Kuldeep'
'Volodarsky , Solomon'
'Kampel, Vladimir'
'Dobrovetsky, Roman'

_publ_section_title
;
 A Self-Catalyzed Reaction of 1,2-Dibenzoyl o-Carborane with Hydrosilanes
 -- Formation of New Hydrofuranes
;
_journal_name_full 'Chemical Communications'
_journal_paper_doi 10.1039/C9CC04780H
_journal_year 2019
_chemical_formula_moiety 'C22 H36 B10 O2 Si'
_chemical_formula_sum 'C22 H36 B10 O2 Si'
_chemical_formula_weight 468.70
_space_group_crystal_system monoclinic
_space_group_IT_number 14
_space_group_name_Hall '-P 2yn'
_space_group_name_H-M_alt 'P 1 21/n 1'
_symmetry_space_group_name_Hall '-P 2yn'
_symmetry_space_group_name_H-M 'P 1 21/n 1'
_atom_sites_solution_hydrogens mixed
_atom_sites_solution_primary direct
_atom_sites_solution_secondary difmap
_audit_creation_method SHELXL-2018/1
_audit_update_record
;
2019-06-18 deposited with the CCDC.    2019-08-06 downloaded from the CCDC.
;
_cell_angle_alpha 90
_cell_angle_beta 115.4050(10)
_cell_angle_gamma 90
_cell_formula_units_Z 4
_cell_length_a 12.7044(5)
_cell_length_b 16.5597(7)
_cell_length_c 14.4122(6)
_cell_measurement_reflns_used 11908
_cell_measurement_temperature 150(2)
_cell_measurement_theta_max 24.996
_cell_measurement_theta_min 1.990
_cell_volume 2738.8(2)
_computing_cell_refinement 'Saint, Bruker-AXS'
_computing_data_collection 'Apex2, Bruker-AXS'
_computing_data_reduction 'Saint, Bruker-AXS'
_computing_structure_refinement 'SHELXL-2018/1 (Sheldrick, 2018)'
_computing_structure_solution 'SHELXT 2014/4 (Sheldrick, 2014)'
_diffrn_ambient_temperature 150(2)
_diffrn_detector_area_resol_mean 1.75
_diffrn_measured_fraction_theta_full 0.996
_diffrn_measured_fraction_theta_max 0.996
_diffrn_measurement_device_type 'ApexDuo, Bruker-AXS'
_diffrn_measurement_method '0.5 deg. \f and \w scans'
_diffrn_radiation_type MoK\a
_diffrn_radiation_wavelength 0.71073
_diffrn_reflns_av_R_equivalents 0.0285
_diffrn_reflns_av_unetI/netI 0.0406
_diffrn_reflns_Laue_measured_fraction_full 0.996
_diffrn_reflns_Laue_measured_fraction_max 0.996
_diffrn_reflns_limit_h_max 14
_diffrn_reflns_limit_h_min -15
_diffrn_reflns_limit_k_max 19
_diffrn_reflns_limit_k_min -13
_diffrn_reflns_limit_l_max 15
_diffrn_reflns_limit_l_min -17
_diffrn_reflns_number 11908
_diffrn_reflns_point_group_measured_fraction_full 0.996
_diffrn_reflns_point_group_measured_fraction_max 0.996
_diffrn_reflns_theta_full 24.996
_diffrn_reflns_theta_max 24.996
_diffrn_reflns_theta_min 1.990
_diffrn_source 'ImuS micro-focus'
_exptl_absorpt_coefficient_mu 0.105
_exptl_absorpt_correction_T_max 0.992
_exptl_absorpt_correction_T_min 0.974
_exptl_absorpt_correction_type multi-scan
_exptl_absorpt_process_details 'Sadabs, Bruker-AXS'
_exptl_crystal_colour colorless
_exptl_crystal_density_diffrn 1.137
_exptl_crystal_description needle
_exptl_crystal_F_000 992
_exptl_crystal_size_max 0.387
_exptl_crystal_size_mid 0.212
_exptl_crystal_size_min 0.076
_refine_diff_density_max 0.738
_refine_diff_density_min -1.030
_refine_diff_density_rms 0.078
_refine_ls_extinction_method none
_refine_ls_goodness_of_fit_ref 1.048
_refine_ls_hydrogen_treatment mixed
_refine_ls_matrix_type fullcycle
_refine_ls_number_parameters 387
_refine_ls_number_reflns 4800
_refine_ls_number_restraints 84
_refine_ls_restrained_S_all 1.088
_refine_ls_R_factor_all 0.1138
_refine_ls_R_factor_gt 0.0897
_refine_ls_shift/su_max 0.001
_refine_ls_shift/su_mean 0.000
_refine_ls_structure_factor_coef Fsqd
_refine_ls_weighting_details 'w=1/[\s^2^(Fo^2^)+(0.1328P)^2^+5.4599P] where P=(Fo^2^+2Fc^2^)/3'
_refine_ls_weighting_scheme calc
_refine_ls_wR_factor_gt 0.2416
_refine_ls_wR_factor_ref 0.2667
_reflns_Friedel_coverage 0.000
_reflns_number_gt 3584
_reflns_number_total 4800
_reflns_threshold_expression 'I > 2\s(I)'
_cod_data_source_file c9cc04780h2.cif
_cod_data_source_block rom47
_cod_database_code 7123959
_shelx_shelxl_version_number 2018/1
_shelx_space_group_comment
;
The symmetry employed for this shelxl refinement is uniquely defined
by the following loop, which should always be used as a source of
symmetry information in preference to the above space-group names.
They are only intended as comments.
;
_shelx_estimated_absorpt_t_min 0.961
_shelx_estimated_absorpt_t_max 0.992

loop_
_space_group_symop_operation_xyz
'x, y, z'
'-x+1/2, y+1/2, -z+1/2'
'-x, -y, -z'
'x-1/2, -y-1/2, z-1/2'

loop_
_atom_site_label
_atom_site_type_symbol
_atom_site_fract_x
_atom_site_fract_y
_atom_site_fract_z
_atom_site_U_iso_or_equiv
_atom_site_adp_type
_atom_site_occupancy
_atom_site_site_symmetry_order
_atom_site_calc_flag
_atom_site_refinement_flags_posn
_atom_site_refinement_flags_adp
_atom_site_refinement_flags_occupancy
_atom_site_disorder_assembly
_atom_site_disorder_group
B1 B 0.5607(3) 0.3483(2) 0.4588(3) 0.0262(8) Uani 1 1 d . . . . .
H1 H 0.616(4) 0.378(2) 0.430(3) 0.043(11) Uiso 1 1 d . . . . .
B2 B 0.5221(4) 0.3906(2) 0.5528(3) 0.0305(9) Uani 1 1 d . . . . .
H2 H 0.549(3) 0.447(2) 0.582(3) 0.026(9) Uiso 1 1 d . . . . .
B3 B 0.5340(4) 0.3133(2) 0.6433(3) 0.0333(9) Uani 1 1 d . . . . .
H3 H 0.575(3) 0.329(2) 0.724(3) 0.027(9) Uiso 1 1 d . . . . .
B4 B 0.3954(4) 0.3387(3) 0.5439(3) 0.0355(10) Uani 1 1 d . . . . .
H4 H 0.329(3) 0.373(2) 0.563(3) 0.040(11) Uiso 1 1 d . . . . .
B5 B 0.4134(4) 0.3597(3) 0.4303(3) 0.0326(9) Uani 1 1 d . . . . .
H5 H 0.361(4) 0.407(3) 0.377(3) 0.052(12) Uiso 1 1 d . . . . .
B6 B 0.3586(4) 0.2635(3) 0.4461(3) 0.0355(10) Uani 1 1 d . . . . .
H6 H 0.269(4) 0.242(2) 0.397(3) 0.039(11) Uiso 1 1 d . . . . .
B7 B 0.4325(4) 0.2355(3) 0.5781(3) 0.0352(10) Uani 1 1 d . . . . .
H7 H 0.393(3) 0.199(2) 0.618(3) 0.036(10) Uiso 1 1 d . . . . .
B8 B 0.4743(4) 0.1919(3) 0.4861(3) 0.0304(9) Uani 1 1 d . . . . .
H8 H 0.468(3) 0.131(2) 0.466(3) 0.036(10) Uiso 1 1 d . . . . .
B9 B 0.4631(3) 0.2685(2) 0.3946(3) 0.0287(9) Uani 1 1 d . . . . .
H9 H 0.457(3) 0.250(2) 0.319(3) 0.023(8) Uiso 1 1 d . . . . .
B10 B 0.5796(4) 0.2224(2) 0.6072(3) 0.0287(9) Uani 1 1 d . . . . .
H10 H 0.649(3) 0.186(2) 0.659(3) 0.026(9) Uiso 1 1 d . . . . .
C11 C 0.5921(3) 0.24795(19) 0.4963(2) 0.0234(7) Uani 1 1 d . . . . .
C12 C 0.6250(3) 0.31581(19) 0.5845(2) 0.0250(7) Uani 1 1 d . . . . .
C13 C 0.7577(3) 0.3189(2) 0.6330(3) 0.0314(8) Uani 1 1 d . . . . .
H13 H 0.787429 0.288384 0.699223 0.038 Uiso 1 1 calc R U . . .
C14 C 0.8110(3) 0.4026(2) 0.6548(3) 0.0309(8) Uani 1 1 d . . . . .
C15 C 0.8411(3) 0.4436(2) 0.5865(3) 0.0416(10) Uani 1 1 d . . . . .
H15 H 0.828386 0.419557 0.522654 0.050 Uiso 1 1 calc R U . . .
C16 C 0.8903(4) 0.5203(3) 0.6111(4) 0.0481(11) Uani 1 1 d . . . . .
H16 H 0.911380 0.548673 0.564276 0.058 Uiso 1 1 calc R U . . .
C17 C 0.9085(4) 0.5551(2) 0.7044(3) 0.0452(11) Uani 1 1 d . . . . .
H17 H 0.941910 0.607508 0.721343 0.054 Uiso 1 1 calc R U . . .
C18 C 0.8785(4) 0.5142(2) 0.7721(3) 0.0435(10) Uani 1 1 d . . . . .
H18 H 0.890771 0.538223 0.835807 0.052 Uiso 1 1 calc R U . . .
C19 C 0.8301(3) 0.4378(2) 0.7475(3) 0.0370(9) Uani 1 1 d . . . . .
H19 H 0.809893 0.409352 0.794831 0.044 Uiso 1 1 calc R U . . .
O20 O 0.7923(2) 0.27657(15) 0.5643(2) 0.0380(7) Uani 1 1 d . . . . .
C21 C 0.7078(3) 0.2222(2) 0.4937(3) 0.0281(8) Uani 1 1 d . . . . .
C22 C 0.7411(3) 0.1344(2) 0.5249(3) 0.0317(8) Uani 1 1 d . . . . .
C23 C 0.8347(4) 0.1140(3) 0.6164(3) 0.0462(10) Uani 1 1 d . . . . .
H23 H 0.878670 0.154850 0.663331 0.055 Uiso 1 1 calc R U . . .
C24 C 0.8637(5) 0.0325(3) 0.6389(4) 0.0641(14) Uani 1 1 d . . . . .
H24 H 0.928281 0.017949 0.701016 0.077 Uiso 1 1 calc R U . . .
C25 C 0.7991(5) -0.0267(3) 0.5715(5) 0.0651(15) Uani 1 1 d . . . . .
H25 H 0.819050 -0.081854 0.587769 0.078 Uiso 1 1 calc R U . . .
C26 C 0.7068(5) -0.0070(2) 0.4817(4) 0.0539(12) Uani 1 1 d . . . . .
H26 H 0.662769 -0.048203 0.435555 0.065 Uiso 1 1 calc R U . . .
C27 C 0.6774(4) 0.0736(2) 0.4579(3) 0.0390(9) Uani 1 1 d . . . . .
H27 H 0.613115 0.087276 0.395164 0.047 Uiso 1 1 calc R U . . .
O28 O 0.6972(2) 0.23665(15) 0.39630(19) 0.0336(6) Uani 1 1 d . . . . .
Si29 Si 0.79419(13) 0.23303(8) 0.34726(13) 0.0607(3) Uani 1 1 d . U . . .
C30 C 0.7843(5) 0.1348(3) 0.2837(5) 0.0705(6) Uani 1 1 d . U . . .
H30A H 0.843668 0.134010 0.256282 0.085 Uiso 1 1 calc R U . . .
H30B H 0.805496 0.092086 0.336677 0.085 Uiso 1 1 calc R U . . .
C31 C 0.6657(5) 0.1124(4) 0.1955(5) 0.0763(8) Uani 1 1 d . U . . .
H31A H 0.610851 0.097693 0.224020 0.115 Uiso 1 1 calc R U . . .
H31B H 0.675836 0.066585 0.157083 0.115 Uiso 1 1 calc R U . . .
H31C H 0.635151 0.158779 0.149370 0.115 Uiso 1 1 calc R U . . .
C33 C 1.0431(5) 0.2400(3) 0.4262(5) 0.0715(6) Uani 1 1 d . U . . .
H33A H 1.038738 0.185090 0.399500 0.107 Uiso 1 1 calc R U . A 1
H33B H 1.113857 0.245562 0.490554 0.107 Uiso 1 1 calc R U . B 1
H33C H 1.045394 0.278891 0.375828 0.107 Uiso 1 1 calc R U . C 1
C32A C 0.9359(10) 0.2565(7) 0.4462(9) 0.0676(5) Uani 0.5 1 d . U P D 1
H32A H 0.936443 0.314554 0.462773 0.081 Uiso 0.5 1 calc R U P E 1
H32B H 0.945685 0.225923 0.508453 0.081 Uiso 0.5 1 calc R U P F 1
C34A C 0.8009(10) 0.3395(6) 0.3022(9) 0.0630(4) Uani 0.5 1 d . U P D 1
H34A H 0.871468 0.359282 0.361160 0.076 Uiso 0.5 1 calc R U P G 1
H34B H 0.827783 0.328051 0.248475 0.076 Uiso 0.5 1 calc R U P H 1
C35A C 0.7564(10) 0.3957(6) 0.2741(9) 0.0639(5) Uani 0.5 1 d . U P D 1
H35A H 0.710837 0.392444 0.199475 0.096 Uiso 0.5 1 calc R U P I 1
H35B H 0.813658 0.439397 0.290477 0.096 Uiso 0.5 1 calc R U P J 1
H35C H 0.704194 0.406645 0.306670 0.096 Uiso 0.5 1 calc R U P K 1
C32B C 0.9602(10) 0.2226(7) 0.4697(10) 0.0702(6) Uani 0.5 1 d . U P D 2
H32C H 0.969553 0.261755 0.524600 0.084 Uiso 0.5 1 calc R U P D 2
H32D H 0.972484 0.167458 0.498842 0.084 Uiso 0.5 1 calc R U P D 2
C34B C 0.7281(9) 0.3041(6) 0.2368(9) 0.0629(4) Uani 0.5 1 d . U P D 2
H34C H 0.790326 0.310964 0.213345 0.075 Uiso 0.5 1 calc R U P D 2
H34D H 0.667686 0.270931 0.183103 0.075 Uiso 0.5 1 calc R U P D 2
C35B C 0.6828(10) 0.3720(6) 0.2236(9) 0.0641(5) Uani 0.5 1 d . U P D 2
H35D H 0.597834 0.366407 0.193282 0.096 Uiso 0.5 1 calc R U P L 2
H35E H 0.705283 0.403365 0.177290 0.096 Uiso 0.5 1 calc R U P M 2
H35F H 0.709529 0.399809 0.289809 0.096 Uiso 0.5 1 calc R U P N 2

loop_
_atom_site_aniso_label
_atom_site_aniso_U_11
_atom_site_aniso_U_22
_atom_site_aniso_U_33
_atom_site_aniso_U_23
_atom_site_aniso_U_13
_atom_site_aniso_U_12
B1 0.0278(19) 0.0193(18) 0.0241(18) 0.0027(15) 0.0040(15) -0.0015(15)
B2 0.035(2) 0.020(2) 0.031(2) 0.0033(16) 0.0083(17) 0.0047(16)
B3 0.048(3) 0.020(2) 0.029(2) 0.0009(16) 0.0145(19) 0.0043(18)
B4 0.040(2) 0.028(2) 0.043(2) 0.0025(19) 0.022(2) 0.0037(18)
B5 0.028(2) 0.032(2) 0.031(2) 0.0070(18) 0.0072(17) 0.0022(17)
B6 0.026(2) 0.035(2) 0.043(2) 0.0019(19) 0.0136(18) -0.0021(18)
B7 0.044(2) 0.028(2) 0.041(2) 0.0000(18) 0.026(2) -0.0034(18)
B8 0.033(2) 0.023(2) 0.033(2) -0.0027(17) 0.0126(17) -0.0066(17)
B9 0.0248(19) 0.030(2) 0.0255(19) 0.0009(16) 0.0049(15) -0.0059(16)
B10 0.042(2) 0.0165(18) 0.0263(19) 0.0019(15) 0.0133(17) 0.0007(17)
C11 0.0282(17) 0.0167(15) 0.0206(15) -0.0020(13) 0.0059(13) -0.0031(13)
C12 0.0329(18) 0.0133(15) 0.0204(15) -0.0004(12) 0.0034(14) -0.0007(13)
C13 0.0331(19) 0.0173(17) 0.0285(17) -0.0013(14) -0.0013(15) 0.0014(14)
C14 0.0263(17) 0.0180(17) 0.0338(18) -0.0009(14) -0.0010(15) 0.0019(14)
C15 0.037(2) 0.034(2) 0.047(2) -0.0120(18) 0.0127(18) -0.0082(17)
C16 0.047(2) 0.035(2) 0.065(3) -0.003(2) 0.026(2) -0.0112(19)
C17 0.038(2) 0.0236(19) 0.062(3) -0.0140(19) 0.0108(19) -0.0072(16)
C18 0.050(2) 0.0240(19) 0.041(2) -0.0103(17) 0.0053(19) -0.0031(17)
C19 0.041(2) 0.0238(19) 0.0309(18) -0.0023(15) 0.0005(16) 0.0015(16)
O20 0.0224(12) 0.0253(13) 0.0560(16) -0.0175(12) 0.0069(12) -0.0041(10)
C21 0.0272(17) 0.0197(17) 0.0306(17) -0.0028(14) 0.0060(14) -0.0026(13)
C22 0.040(2) 0.0213(18) 0.0361(19) -0.0021(15) 0.0183(16) 0.0042(15)
C23 0.047(2) 0.039(2) 0.045(2) -0.0004(19) 0.0119(19) 0.0150(19)
C24 0.073(3) 0.053(3) 0.064(3) 0.019(3) 0.027(3) 0.032(3)
C25 0.101(4) 0.026(2) 0.091(4) 0.012(2) 0.063(4) 0.023(3)
C26 0.082(3) 0.023(2) 0.078(3) -0.008(2) 0.054(3) -0.007(2)
C27 0.051(2) 0.0244(19) 0.047(2) -0.0073(17) 0.0257(19) -0.0053(17)
O28 0.0356(14) 0.0302(14) 0.0393(14) 0.0048(11) 0.0202(11) -0.0001(11)
Si29 0.0671(5) 0.0503(5) 0.0930(5) 0.0022(4) 0.0612(4) 0.0004(4)
C30 0.0737(10) 0.0609(11) 0.0962(11) -0.0015(10) 0.0548(9) 0.0000(10)
C31 0.0781(14) 0.0669(14) 0.0978(14) -0.0027(13) 0.0509(12) -0.0013(13)
C33 0.0738(8) 0.0580(8) 0.0999(8) -0.0009(8) 0.0535(8) 0.0001(8)
C32A 0.0713(7) 0.0549(7) 0.0974(7) 0.0001(7) 0.0561(7) 0.0002(7)
C34A 0.0691(6) 0.0520(6) 0.0938(6) 0.0031(6) 0.0597(5) -0.0008(6)
C35A 0.0700(6) 0.0524(6) 0.0942(6) 0.0033(6) 0.0590(6) -0.0011(6)
C32B 0.0731(8) 0.0568(8) 0.0988(8) -0.0002(8) 0.0541(8) -0.0002(8)
C34B 0.0692(6) 0.0520(6) 0.0936(6) 0.0031(6) 0.0599(5) -0.0007(6)
C35B 0.0700(6) 0.0527(6) 0.0942(6) 0.0034(6) 0.0587(6) -0.0009(6)

loop_
_atom_type_symbol
_atom_type_description
_atom_type_scat_dispersion_real
_atom_type_scat_dispersion_imag
_atom_type_scat_source
C C 0.0033 0.0016 'International Tables Vol C Tables 4.2.6.8 and 6.1.1.4'
H H 0.0000 0.0000 'International Tables Vol C Tables 4.2.6.8 and 6.1.1.4'
B B 0.0013 0.0007 'International Tables Vol C Tables 4.2.6.8 and 6.1.1.4'
O O 0.0106 0.0060 'International Tables Vol C Tables 4.2.6.8 and 6.1.1.4'
Si Si 0.0817 0.0704 'International Tables Vol C Tables 4.2.6.8 and 6.1.1.4'

loop_
_geom_angle_atom_site_label_1
_geom_angle_atom_site_label_2
_geom_angle_atom_site_label_3
_geom_angle
C12 B1 C11 55.44(18)
C12 B1 B5 104.9(3)
C11 B1 B5 104.8(3)
C12 B1 B2 58.8(2)
C11 B1 B2 104.0(3)
B5 B1 B2 61.1(2)
C12 B1 B9 103.0(3)
C11 B1 B9 57.8(2)
B5 B1 B9 61.3(2)
B2 B1 B9 109.4(3)
C12 B1 H1 117(2)
C11 B1 H1 117(2)
B5 B1 H1 132(2)
B2 B1 H1 123(2)
B9 B1 H1 125(2)
C12 B2 B1 59.2(2)
C12 B2 B4 103.5(3)
B1 B2 B4 107.0(3)
C12 B2 B5 103.5(3)
B1 B2 B5 58.8(2)
B4 B2 B5 60.0(2)
C12 B2 B3 58.1(2)
B1 B2 B3 108.1(3)
B4 B2 B3 59.8(2)
B5 B2 B3 107.7(3)
C12 B2 H2 118(2)
B1 B2 H2 121(2)
B4 B2 H2 127(2)
B5 B2 H2 130.4(19)
B3 B2 H2 116.6(19)
C12 B3 B10 59.8(2)
C12 B3 B7 104.4(3)
B10 B3 B7 58.9(2)
C12 B3 B4 104.0(3)
B10 B3 B4 107.5(3)
B7 B3 B4 60.2(3)
C12 B3 B2 58.8(2)
B10 B3 B2 109.4(3)
B7 B3 B2 108.5(3)
B4 B3 B2 59.9(2)
C12 B3 H3 114.9(19)
B10 B3 H3 117.0(19)
B7 B3 H3 129.8(19)
B4 B3 H3 131.1(19)
B2 B3 H3 117.9(19)
B3 B4 B2 60.3(2)
B3 B4 B5 108.2(3)
B2 B4 B5 60.2(2)
B3 B4 B7 59.9(2)
B2 B4 B7 108.6(3)
B5 B4 B7 108.5(3)
B3 B4 B6 107.7(3)
B2 B4 B6 108.4(3)
B5 B4 B6 60.3(2)
B7 B4 B6 59.9(2)
B3 B4 H4 119.9(19)
B2 B4 H4 119(2)
B5 B4 H4 121.6(19)
B7 B4 H4 123(2)
B6 B4 H4 125(2)
B1 B5 B4 108.1(3)
B1 B5 B2 60.2(2)
B4 B5 B2 59.8(2)
B1 B5 B6 108.0(3)
B4 B5 B6 60.0(2)
B2 B5 B6 107.9(3)
B1 B5 B9 60.2(2)
B4 B5 B9 107.4(3)
B2 B5 B9 107.8(3)
B6 B5 B9 59.4(2)
B1 B5 H5 121(2)
B4 B5 H5 120(2)
B2 B5 H5 118(2)
B6 B5 H5 124(2)
B9 B5 H5 125(2)
B9 B6 B8 60.4(2)
B9 B6 B7 108.1(3)
B8 B6 B7 59.9(2)
B9 B6 B4 107.9(3)
B8 B6 B4 107.9(3)
B7 B6 B4 60.0(2)
B9 B6 B5 60.4(2)
B8 B6 B5 108.7(3)
B7 B6 B5 108.1(3)
B4 B6 B5 59.7(2)
B9 B6 H6 120(2)
B8 B6 H6 118(2)
B7 B6 H6 122(2)
B4 B6 H6 125(2)
B5 B6 H6 124(2)
B10 B7 B3 60.3(2)
B10 B7 B8 59.8(2)
B3 B7 B8 107.9(3)
B10 B7 B6 108.0(3)
B3 B7 B6 107.8(3)
B8 B7 B6 59.9(2)
B10 B7 B4 108.4(3)
B3 B7 B4 59.9(2)
B8 B7 B4 108.1(3)
B6 B7 B4 60.1(2)
B10 B7 H7 119(2)
B3 B7 H7 121(2)
B8 B7 H7 121(2)
B6 B7 H7 124(2)
B4 B7 H7 123(2)
C11 B8 B10 59.6(2)
C11 B8 B7 104.2(3)
B10 B8 B7 59.1(2)
C11 B8 B6 103.7(3)
B10 B8 B6 107.6(3)
B7 B8 B6 60.2(2)
C11 B8 B9 58.0(2)
B10 B8 B9 108.3(3)
B7 B8 B9 107.9(3)
B6 B8 B9 59.8(2)
C11 B8 H8 121(2)
B10 B8 H8 119(2)
B7 B8 H8 126(2)
B6 B8 H8 127(2)
B9 B8 H8 121(2)
C11 B9 B1 60.0(2)
C11 B9 B6 104.3(3)
B1 B9 B6 107.3(3)
C11 B9 B8 58.7(2)
B1 B9 B8 109.0(3)
B6 B9 B8 59.8(2)
C11 B9 B5 104.4(3)
B1 B9 B5 58.5(2)
B6 B9 B5 60.2(2)
B8 B9 B5 108.2(3)
C11 B9 H9 115.1(18)
B1 B9 H9 117.3(19)
B6 B9 H9 130.8(18)
B8 B9 H9 118.5(19)
B5 B9 H9 129.6(18)
C11 B10 C12 55.55(19)
C11 B10 B7 105.1(3)
C12 B10 B7 104.6(3)
C11 B10 B8 58.9(2)
C12 B10 B8 104.0(3)
B7 B10 B8 61.1(2)
C11 B10 B3 103.6(3)
C12 B10 B3 58.2(2)
B7 B10 B3 60.8(2)
B8 B10 B3 109.3(3)
C11 B10 H10 114.2(19)
C12 B10 H10 113.3(19)
B7 B10 H10 136.0(19)
B8 B10 H10 125.5(19)
B3 B10 H10 123.7(19)
C21 C11 C12 106.5(3)
C21 C11 B9 127.5(3)
C12 C11 B9 111.6(3)
C21 C11 B8 130.8(3)
C12 C11 B8 111.6(3)
B9 C11 B8 63.3(2)
C21 C11 B10 114.9(3)
C12 C11 B10 62.4(2)
B9 C11 B10 114.2(3)
B8 C11 B10 61.5(2)
C21 C11 B1 110.4(3)
C12 C11 B1 61.7(2)
B9 C11 B1 62.2(2)
B8 C11 B1 114.6(3)
B10 C11 B1 115.0(3)
C13 C12 C11 104.3(3)
C13 C12 B3 128.8(3)
C11 C12 B3 111.9(3)
C13 C12 B2 131.7(3)
C11 C12 B2 112.5(3)
B3 C12 B2 63.1(2)
C13 C12 B1 113.8(3)
C11 C12 B1 62.8(2)
B3 C12 B1 114.5(3)
B2 C12 B1 62.0(2)
C13 C12 B10 109.6(3)
C11 C12 B10 62.0(2)
B3 C12 B10 62.0(2)
B2 C12 B10 114.7(3)
B1 C12 B10 115.6(3)
O20 C13 C14 110.5(3)
O20 C13 C12 105.9(3)
C14 C13 C12 115.7(3)
O20 C13 H13 108.2
C14 C13 H13 108.2
C12 C13 H13 108.2
C15 C14 C19 119.7(3)
C15 C14 C13 122.6(3)
C19 C14 C13 117.7(3)
C14 C15 C16 119.9(4)
C14 C15 H15 120.0
C16 C15 H15 120.0
C17 C16 C15 119.7(4)
C17 C16 H16 120.1
C15 C16 H16 120.1
C18 C17 C16 120.2(4)
C18 C17 H17 119.9
C16 C17 H17 119.9
C17 C18 C19 119.9(4)
C17 C18 H18 120.0
C19 C18 H18 120.0
C14 C19 C18 120.5(4)
C14 C19 H19 119.7
C18 C19 H19 119.7
C13 O20 C21 116.1(3)
O28 C21 O20 109.4(3)
O28 C21 C22 111.1(3)
O20 C21 C22 111.1(3)
O28 C21 C11 107.5(3)
O20 C21 C11 103.8(3)
C22 C21 C11 113.6(3)
C23 C22 C27 119.4(4)
C23 C22 C21 121.8(3)
C27 C22 C21 118.7(3)
C22 C23 C24 119.2(4)
C22 C23 H23 120.4
C24 C23 H23 120.4
C25 C24 C23 120.4(5)
C25 C24 H24 119.8
C23 C24 H24 119.8
C26 C25 C24 120.6(4)
C26 C25 H25 119.7
C24 C25 H25 119.7
C25 C26 C27 119.8(4)
C25 C26 H26 120.1
C27 C26 H26 120.1
C26 C27 C22 120.6(4)
C26 C27 H27 119.7
C22 C27 H27 119.7
C21 O28 Si29 131.5(2)
O28 Si29 C32A 109.1(4)
O28 Si29 C30 109.8(2)
C32A Si29 C30 114.6(4)
O28 Si29 C34B 101.3(3)
C30 Si29 C34B 102.9(4)
O28 Si29 C34A 105.2(3)
C32A Si29 C34A 83.9(5)
C30 Si29 C34A 130.9(4)
O28 Si29 C32B 107.8(3)
C30 Si29 C32B 100.1(4)
C34B Si29 C32B 133.8(5)
C31 C30 Si29 117.1(4)
C31 C30 H30A 108.0
Si29 C30 H30A 108.0
C31 C30 H30B 108.0
Si29 C30 H30B 108.0
H30A C30 H30B 107.3
C30 C31 H31A 109.5
C30 C31 H31B 109.5
H31A C31 H31B 109.5
C30 C31 H31C 109.5
H31A C31 H31C 109.5
H31B C31 H31C 109.5
C32A C33 H33A 109.5
C32A C33 H33B 109.5
H33A C33 H33B 109.5
C32A C33 H33C 109.5
H33A C33 H33C 109.5
H33B C33 H33C 109.5
C33 C32A Si29 118.8(7)
C33 C32A H32A 107.6
Si29 C32A H32A 107.6
C33 C32A H32B 107.6
Si29 C32A H32B 107.6
H32A C32A H32B 107.1
C35A C34A Si29 147.5(10)
C35A C34A H34A 99.9
Si29 C34A H34A 99.9
C35A C34A H34B 99.9
Si29 C34A H34B 99.9
H34A C34A H34B 104.2
C34A C35A H35A 109.5
C34A C35A H35B 109.5
H35A C35A H35B 109.5
C34A C35A H35C 109.5
H35A C35A H35C 109.5
H35B C35A H35C 109.5
C33 C32B Si29 105.8(7)
C33 C32B H32C 110.6
Si29 C32B H32C 110.6
C33 C32B H32D 110.6
Si29 C32B H32D 110.6
H32C C32B H32D 108.7
C35B C34B Si29 135.4(9)
C35B C34B H34C 103.3
Si29 C34B H34C 103.3
C35B C34B H34D 103.3
Si29 C34B H34D 103.3
H34C C34B H34D 105.2
C34B C35B H35D 109.5
C34B C35B H35E 109.5
H35D C35B H35E 109.5
C34B C35B H35F 109.5
H35D C35B H35F 109.5
H35E C35B H35F 109.5

loop_
_geom_bond_atom_site_label_1
_geom_bond_atom_site_label_2
_geom_bond_distance
B1 C12 1.723(5)
B1 C11 1.740(5)
B1 B5 1.746(6)
B1 B2 1.771(6)
B1 B9 1.777(5)
B1 H1 1.08(4)
B2 C12 1.715(5)
B2 B4 1.780(6)
B2 B5 1.787(6)
B2 B3 1.787(6)
B2 H2 1.03(4)
B3 C12 1.702(6)
B3 B10 1.769(6)
B3 B7 1.779(6)
B3 B4 1.780(6)
B3 H3 1.09(3)
B4 B5 1.782(6)
B4 B7 1.785(6)
B4 B6 1.788(6)
B4 H4 1.15(4)
B5 B6 1.793(6)
B5 B9 1.795(6)
B5 H5 1.10(5)
B6 B9 1.779(6)
B6 B8 1.780(6)
B6 B7 1.785(6)
B6 H6 1.11(4)
B7 B10 1.744(6)
B7 B8 1.779(6)
B7 H7 1.09(4)
B8 C11 1.712(5)
B8 B10 1.757(5)
B8 B9 1.790(6)
B8 H8 1.05(4)
B9 C11 1.700(5)
B9 H9 1.10(3)
B10 C11 1.725(5)
B10 C12 1.732(5)
B10 H10 1.07(4)
C11 C21 1.547(5)
C11 C12 1.611(4)
C12 C13 1.523(5)
C13 O20 1.427(4)
C13 C14 1.515(5)
C13 H13 1.0000
C14 C15 1.379(6)
C14 C19 1.380(5)
C15 C16 1.393(6)
C15 H15 0.9500
C16 C17 1.388(6)
C16 H16 0.9500
C17 C18 1.370(6)
C17 H17 0.9500
C18 C19 1.385(5)
C18 H18 0.9500
C19 H19 0.9500
O20 C21 1.435(4)
C21 O28 1.373(4)
C21 C22 1.528(5)
C22 C23 1.387(5)
C22 C27 1.389(5)
C23 C24 1.400(6)
C23 H23 0.9500
C24 C25 1.376(8)
C24 H24 0.9500
C25 C26 1.361(8)
C25 H25 0.9500
C26 C27 1.388(6)
C26 H26 0.9500
C27 H27 0.9500
O28 Si29 1.664(3)
Si29 C32A 1.795(12)
Si29 C30 1.844(6)
Si29 C34B 1.866(11)
Si29 C34A 1.892(10)
Si29 C32B 2.097(12)
C30 C31 1.543(8)
C30 H30A 0.9900
C30 H30B 0.9900
C31 H31A 0.9800
C31 H31B 0.9800
C31 H31C 0.9800
C33 C32B 1.467(12)
C33 C32A 1.534(11)
C33 H33A 0.9800
C33 H33B 0.9800
C33 H33C 0.9800
C32A H32A 0.9900
C32A H32B 0.9900
C34A C35A 1.075(13)
C34A H34A 0.9900
C34A H34B 0.9900
C35A H35A 0.9800
C35A H35B 0.9800
C35A H35C 0.9800
C32B H32C 0.9900
C32B H32D 0.9900
C34B C35B 1.239(14)
C34B H34C 0.9900
C34B H34D 0.9900
C35B H35D 0.9800
C35B H35E 0.9800
C35B H35F 0.9800
